data_2207619
loop_
_publ_author_name
'Artali, Roberto'
'Bombieri, Gabriella'
'Bertazzi, Nuccio'

_publ_section_title
;
 Tetramethylammonium chlorodiphenylthiocyanatoantimonate(III)
;
_journal_coeditor_code NG6252
_journal_issue 12
_journal_name_full 'Acta Crystallographica Section E'
_journal_page_first m2733
_journal_page_last m2735
_journal_paper_doi 10.1107/S1600536805038870
_journal_volume 61
_journal_year 2005
_chemical_formula_iupac '(C4 H12 N) [Sb (C6 H5)2 Cl (N C S)]'
_chemical_formula_moiety 'C4 H12 N + , C12 H10 Cl N C S Sb - '
_chemical_formula_sum 'C17 H22 Cl N2 S Sb'
_chemical_formula_weight 443.65
_chemical_melting_point 144.0(10)
_chemical_name_common 'Tetramethylammonium chlorodiphenylthiocyanatoantimonate(III)'
_chemical_name_systematic
;
Tetramethylammonium chlorodiphenylthiocyanatoantimonate(III)
;
_space_group_crystal_system triclinic
_space_group_IT_number 2
_space_group_name_Hall '-P 1'
_space_group_name_H-M_alt 'P -1'
_symmetry_cell_setting triclinic
_symmetry_space_group_name_Hall '-P 1'
_symmetry_space_group_name_H-M 'P -1'
_atom_sites_solution_hydrogens geom
_atom_sites_solution_primary direct
_atom_sites_solution_secondary difmap
_cell_angle_alpha 112.05(2)
_cell_angle_beta 92.83(3)
_cell_angle_gamma 86.44(3)
_cell_formula_units_Z 4
_cell_length_a 11.245(2)
_cell_length_b 12.354(3)
_cell_length_c 15.226(3)
_cell_measurement_reflns_used 25
_cell_measurement_temperature 293(2)
_cell_measurement_theta_max 26
_cell_measurement_theta_min 3.21
_cell_volume 1955.9(8)
_computing_cell_refinement 'CAD-4 EXPRESS'
_computing_data_collection 'CAD-4 EXPRESS (Enraf--Nonius, 1994)'
_computing_data_reduction 'XCAD-4, PSI and EAC in CAD-4 EXPRESS'
_computing_molecular_graphics 'ORTEP-3 (Farrugia, 1997)'
_computing_publication_material 'WinGX (Farrugia, 1999)'
_computing_structure_refinement 'SHELXL97 (Sheldrick, 1997)'
_computing_structure_solution 'SIR92 (Altomare <i>et al.</i>,  1993)'
_diffrn_ambient_temperature 293(2)
_diffrn_measured_fraction_theta_full 0.992
_diffrn_measured_fraction_theta_max 0.933
_diffrn_measurement_device_type 'Enraf--Nonius CAD-4'
_diffrn_measurement_method \w
_diffrn_radiation_monochromator graphite
_diffrn_radiation_type MoK\a
_diffrn_radiation_wavelength 0.71073
_diffrn_reflns_av_R_equivalents 0.0296
_diffrn_reflns_av_sigmaI/netI 0.0329
_diffrn_reflns_limit_h_max 13
_diffrn_reflns_limit_h_min -13
_diffrn_reflns_limit_k_max 14
_diffrn_reflns_limit_k_min -15
_diffrn_reflns_limit_l_max 18
_diffrn_reflns_limit_l_min 0
_diffrn_reflns_number 7524
_diffrn_reflns_theta_full 25
_diffrn_reflns_theta_max 26.00
_diffrn_reflns_theta_min 3.21
_diffrn_standards_decay_% 0
_diffrn_standards_interval_time 180
_diffrn_standards_number 3
_exptl_absorpt_coefficient_mu 1.652
_exptl_absorpt_correction_T_max 0.648
_exptl_absorpt_correction_T_min 0.546
_exptl_absorpt_correction_type empirical
_exptl_absorpt_process_details 'via \y scan (North <i>et al.</i>,  1968)'
_exptl_crystal_colour White
_exptl_crystal_density_diffrn 1.507
_exptl_crystal_density_method 'not measured'
_exptl_crystal_description Prism
_exptl_crystal_F_000 888
_exptl_crystal_size_max 0.36
_exptl_crystal_size_mid 0.32
_exptl_crystal_size_min 0.26
_refine_diff_density_max 0.611
_refine_diff_density_min -0.696
_refine_ls_extinction_method none
_refine_ls_goodness_of_fit_ref 1.285
_refine_ls_hydrogen_treatment constr
_refine_ls_matrix_type full
_refine_ls_number_parameters 405
_refine_ls_number_reflns 7175
_refine_ls_number_restraints 0
_refine_ls_restrained_S_all 1.285
_refine_ls_R_factor_all 0.0408
_refine_ls_R_factor_gt 0.0393
_refine_ls_shift/su_max 0.010
_refine_ls_shift/su_mean 0.000
_refine_ls_structure_factor_coef Fsqd
_refine_ls_weighting_details 'calc w = 1/[\s^2^(Fo^2^)+3.4332P] where P=(Fo^2^+2Fc^2^)/3'
_refine_ls_weighting_scheme calc
_refine_ls_wR_factor_gt 0.0980
_refine_ls_wR_factor_ref 0.0995
_reflns_number_gt 6983
_reflns_number_total 7175
_reflns_threshold_expression I>2\s(I)
_cod_data_source_file ng6252.cif
_cod_data_source_block I
_cod_depositor_comments
;
The following automatic conversions were performed:
'_space_group_crystal_system' value 'Triclinic' changed to 'triclinic'
according to '/home/saulius/struct/CIF-dictionaries/cif_core.dic'
dictionary named 'cif_core.dic' version 2.4.1 from 2010-06-29.

Automatic conversion script
Id: cif_fix_enum 1527 2010-12-29 10:47:43Z saulius 

The following automatic conversions were performed:

'_space_group_crystal_system' value 'Triclinic' changed to
'triclinic' according to
/home/saulius/struct/CIF-dictionaries/cif_core.dic dictionary named
'cif_core.dic' version 2.4.1 from 2010-06-29.

Automatic conversion script
Id: cif_fix_values 1715 2011-07-08 13:25:40Z adriana 
;
_cod_database_code 2207619

loop_
_space_group_symop_id
_space_group_symop_operation_xyz
1 x,y,z
2 -x,-y,-z

loop_
_atom_site_label
_atom_site_fract_x
_atom_site_fract_y
_atom_site_fract_z
_atom_site_U_iso_or_equiv
_atom_site_adp_type
_atom_site_calc_flag
_atom_site_refinement_flags
_atom_site_occupancy
_atom_site_type_symbol
Sb1 0.08155(3) 0.57424(3) 0.35023(2) 0.05092(10) Uani d . 1 Sb
Cl1 0.26988(12) 0.58217(13) 0.45802(9) 0.0685(3) Uani d . 1 Cl
S1 -0.30442(12) 0.56372(15) 0.17287(11) 0.0748(4) Uani d . 1 S
N1 -0.0770(4) 0.5370(4) 0.2364(4) 0.0740(12) Uani d . 1 N
C1 -0.1701(4) 0.5488(4) 0.2110(3) 0.0521(10) Uani d . 1 C
C2 0.1964(4) 0.5463(4) 0.2345(3) 0.0499(10) Uani d . 1 C
C3 0.1799(5) 0.4596(4) 0.1459(3) 0.0601(12) Uani d . 1 C
H3 0.1157 0.4119 0.1349 0.072 Uiso calc R 1 H
C4 0.2567(6) 0.4427(5) 0.0736(4) 0.0703(14) Uani d . 1 C
H4 0.2450 0.3829 0.0150 0.084 Uiso calc R 1 H
C5 0.3505(5) 0.5143(6) 0.0883(4) 0.0754(16) Uani d . 1 C
H5 0.4024 0.5034 0.0397 0.090 Uiso calc R 1 H
C6 0.3671(5) 0.6023(5) 0.1758(4) 0.0708(14) Uani d . 1 C
H6 0.4302 0.6514 0.1860 0.085 Uiso calc R 1 H
C7 0.2912(4) 0.6179(4) 0.2474(4) 0.0600(12) Uani d . 1 C
H7 0.3035 0.6776 0.3060 0.072 Uiso calc R 1 H
C8 0.0672(4) 0.3949(4) 0.3321(3) 0.0488(10) Uani d . 1 C
C9 -0.0296(4) 0.3646(5) 0.3688(4) 0.0612(12) Uani d . 1 C
H9 -0.0860 0.4224 0.4010 0.073 Uiso calc R 1 H
C10 -0.0444(5) 0.2507(5) 0.3589(4) 0.0713(14) Uani d . 1 C
H10 -0.1099 0.2322 0.3847 0.086 Uiso calc R 1 H
C11 0.0376(6) 0.1651(5) 0.3110(4) 0.0737(15) Uani d . 1 C
H11 0.0274 0.0878 0.3032 0.088 Uiso calc R 1 H
C12 0.1357(5) 0.1934(5) 0.2742(4) 0.0673(13) Uani d . 1 C
H12 0.1917 0.1352 0.2420 0.081 Uiso calc R 1 H
C13 0.1508(4) 0.3073(4) 0.2850(3) 0.0550(11) Uani d . 1 C
H13 0.2175 0.3259 0.2606 0.066 Uiso calc R 1 H
Sb2 0.62169(3) -0.10731(3) 0.13780(2) 0.05222(10) Uani d . 1 Sb
Cl1A 0.79191(11) -0.09915(12) 0.03022(9) 0.0637(3) Uani d . 1 Cl
S1A 0.27174(16) -0.05862(16) 0.34197(14) 0.0905(5) Uani d . 1 S
N1A 0.4802(5) -0.0836(5) 0.2534(4) 0.0900(16) Uani d . 1 N
C1A 0.3965(4) -0.0727(4) 0.2884(3) 0.0512(10) Uani d . 1 C
C2A 0.7536(4) -0.0925(4) 0.2476(3) 0.0547(11) Uani d . 1 C
C3A 0.7404(6) -0.0186(5) 0.3402(4) 0.0741(15) Uani d . 1 C
H3A 0.6724 0.0305 0.3579 0.089 Uiso calc R 1 H
C4A 0.8304(7) -0.0174(7) 0.4083(4) 0.092(2) Uani d . 1 C
H4A 0.8221 0.0334 0.4710 0.110 Uiso calc R 1 H
C5A 0.9299(7) -0.0907(6) 0.3827(5) 0.0875(19) Uani d . 1 C
H5A 0.9882 -0.0904 0.4282 0.105 Uiso calc R 1 H
C6A 0.9436(6) -0.1636(6) 0.2912(5) 0.0803(17) Uani d . 1 C
H6A 1.0118 -0.2123 0.2738 0.096 Uiso calc R 1 H
C7A 0.8564(5) -0.1653(4) 0.2246(4) 0.0627(12) Uani d . 1 C
H7A 0.8661 -0.2166 0.1622 0.075 Uiso calc R 1 H
C8A 0.5831(4) 0.0757(4) 0.1698(3) 0.0481(9) Uani d . 1 C
C9A 0.4769(4) 0.1090(4) 0.1345(4) 0.0601(12) Uani d . 1 C
H9A 0.4249 0.0522 0.0984 0.072 Uiso calc R 1 H
C10A 0.4472(5) 0.2261(5) 0.1523(4) 0.0655(13) Uani d . 1 C
H10A 0.3759 0.2473 0.1280 0.079 Uiso calc R 1 H
C11A 0.5230(5) 0.3098(5) 0.2055(4) 0.0663(13) Uani d . 1 C
H11A 0.5026 0.3882 0.2181 0.080 Uiso calc R 1 H
C12A 0.6293(5) 0.2789(4) 0.2405(4) 0.0661(13) Uani d . 1 C
H12A 0.6807 0.3363 0.2765 0.079 Uiso calc R 1 H
C13A 0.6595(4) 0.1624(4) 0.2221(3) 0.0560(11) Uani d . 1 C
H13A 0.7320 0.1418 0.2450 0.067 Uiso calc R 1 H
N2 0.1508(3) 0.7913(3) 0.0114(3) 0.0521(9) Uani d . 1 N
C14 0.1185(5) 0.9045(5) 0.0880(4) 0.0682(14) Uani d . 1 C
H14A 0.0333 0.9154 0.0909 0.082 Uiso calc R 1 H
H14B 0.1507 0.9670 0.0750 0.082 Uiso calc R 1 H
H14C 0.1508 0.9044 0.1475 0.082 Uiso calc R 1 H
C15 0.1066(6) 0.6933(5) 0.0331(5) 0.0776(16) Uani d . 1 C
H15A 0.0213 0.7011 0.0365 0.093 Uiso calc R 1 H
H15B 0.1406 0.6953 0.0927 0.093 Uiso calc R 1 H
H15C 0.1293 0.6203 -0.0160 0.093 Uiso calc R 1 H
C16 0.0959(5) 0.7899(5) -0.0806(4) 0.0703(14) Uani d . 1 C
H16A 0.1189 0.7178 -0.1306 0.084 Uiso calc R 1 H
H16B 0.1231 0.8543 -0.0937 0.084 Uiso calc R 1 H
H16C 0.0107 0.7966 -0.0764 0.084 Uiso calc R 1 H
C17 0.2833(5) 0.7767(6) 0.0028(4) 0.0793(16) Uani d . 1 C
H17A 0.3196 0.7811 0.0623 0.095 Uiso calc R 1 H
H17B 0.3115 0.8376 -0.0145 0.095 Uiso calc R 1 H
H17C 0.3038 0.7020 -0.0452 0.095 Uiso calc R 1 H
N2A 0.6149(4) 0.7093(3) 0.4756(3) 0.0543(9) Uani d . 1 N
C14A 0.7463(5) 0.7181(6) 0.4804(4) 0.0799(16) Uani d . 1 C
H14D 0.7832 0.6585 0.5002 0.096 Uiso calc R 1 H
H14E 0.7668 0.7936 0.5252 0.096 Uiso calc R 1 H
H14F 0.7739 0.7079 0.4190 0.096 Uiso calc R 1 H
C15A 0.5830(5) 0.5900(5) 0.4099(4) 0.0703(14) Uani d . 1 C
H15D 0.4979 0.5848 0.4065 0.084 Uiso calc R 1 H
H15E 0.6189 0.5329 0.4330 0.084 Uiso calc R 1 H
H15F 0.6115 0.5755 0.3479 0.084 Uiso calc R 1 H
C16A 0.5716(6) 0.7285(6) 0.5717(4) 0.0808(17) Uani d . 1 C
H16D 0.4865 0.7241 0.5688 0.097 Uiso calc R 1 H
H16E 0.5931 0.8043 0.6154 0.097 Uiso calc R 1 H
H16F 0.6075 0.6695 0.5927 0.097 Uiso calc R 1 H
C17A 0.5573(7) 0.7968(6) 0.4399(6) 0.105(2) Uani d . 1 C
H17D 0.5866 0.7838 0.3784 0.126 Uiso calc R 1 H
H17E 0.5754 0.8741 0.4828 0.126 Uiso calc R 1 H
H17F 0.4725 0.7893 0.4354 0.126 Uiso calc R 1 H

loop_
_atom_site_aniso_label
_atom_site_aniso_U_11
_atom_site_aniso_U_22
_atom_site_aniso_U_33
_atom_site_aniso_U_12
_atom_site_aniso_U_13
_atom_site_aniso_U_23
Sb1 0.04983(17) 0.04558(17) 0.05355(18) 0.00586(12) 0.00097(13) 0.01548(13)
Cl1 0.0593(7) 0.0877(9) 0.0616(7) -0.0102(6) -0.0101(6) 0.0318(7)
S1 0.0544(7) 0.1031(11) 0.0689(8) -0.0083(7) -0.0100(6) 0.0351(8)
N1 0.062(3) 0.067(3) 0.087(3) 0.009(2) -0.012(2) 0.026(2)
C1 0.061(3) 0.051(2) 0.041(2) -0.004(2) 0.003(2) 0.0136(19)
C2 0.053(2) 0.046(2) 0.053(2) 0.0004(19) -0.0026(19) 0.0217(19)
C3 0.073(3) 0.054(3) 0.054(3) -0.009(2) 0.000(2) 0.021(2)
C4 0.093(4) 0.064(3) 0.055(3) -0.003(3) 0.006(3) 0.023(2)
C5 0.077(4) 0.090(4) 0.074(4) 0.011(3) 0.020(3) 0.047(3)
C6 0.058(3) 0.082(4) 0.088(4) -0.011(3) -0.003(3) 0.049(3)
C7 0.063(3) 0.060(3) 0.063(3) -0.012(2) -0.011(2) 0.029(2)
C8 0.046(2) 0.051(2) 0.048(2) -0.0032(18) 0.0000(18) 0.0178(19)
C9 0.051(3) 0.066(3) 0.064(3) -0.003(2) 0.007(2) 0.021(2)
C10 0.075(4) 0.074(4) 0.069(3) -0.024(3) -0.001(3) 0.030(3)
C11 0.101(4) 0.054(3) 0.068(3) -0.025(3) -0.010(3) 0.023(3)
C12 0.081(4) 0.054(3) 0.063(3) 0.000(3) 0.001(3) 0.018(2)
C13 0.057(3) 0.053(3) 0.055(3) 0.000(2) 0.005(2) 0.021(2)
Sb2 0.04662(17) 0.04741(17) 0.06072(19) -0.00935(12) -0.00460(13) 0.01767(14)
Cl1A 0.0581(7) 0.0707(8) 0.0639(7) 0.0028(6) 0.0075(5) 0.0272(6)
S1A 0.0833(11) 0.0826(10) 0.1068(13) 0.0086(8) 0.0412(10) 0.0340(9)
N1A 0.082(4) 0.092(4) 0.108(4) -0.020(3) 0.013(3) 0.047(3)
C1A 0.058(3) 0.046(2) 0.049(2) 0.000(2) -0.001(2) 0.0176(19)
C2A 0.061(3) 0.054(3) 0.057(3) -0.014(2) -0.006(2) 0.028(2)
C3A 0.078(4) 0.082(4) 0.064(3) -0.012(3) 0.006(3) 0.027(3)
C4A 0.115(6) 0.111(5) 0.051(3) -0.036(5) -0.011(3) 0.028(3)
C5A 0.094(5) 0.098(5) 0.087(5) -0.022(4) -0.028(4) 0.054(4)
C6A 0.084(4) 0.074(4) 0.094(5) -0.010(3) -0.018(3) 0.046(4)
C7A 0.070(3) 0.053(3) 0.070(3) -0.004(2) -0.012(3) 0.030(2)
C8A 0.045(2) 0.049(2) 0.048(2) -0.0009(18) 0.0022(18) 0.0166(19)
C9A 0.054(3) 0.062(3) 0.060(3) -0.001(2) -0.004(2) 0.018(2)
C10A 0.055(3) 0.071(3) 0.067(3) 0.018(2) 0.005(2) 0.025(3)
C11A 0.077(3) 0.055(3) 0.063(3) 0.015(3) 0.013(3) 0.019(2)
C12A 0.079(4) 0.044(3) 0.065(3) -0.007(2) -0.002(3) 0.009(2)
C13A 0.049(2) 0.059(3) 0.059(3) -0.001(2) -0.004(2) 0.022(2)
N2 0.051(2) 0.051(2) 0.050(2) -0.0028(16) 0.0004(16) 0.0144(17)
C14 0.082(4) 0.060(3) 0.052(3) -0.001(3) 0.002(2) 0.009(2)
C15 0.088(4) 0.064(3) 0.087(4) -0.008(3) 0.017(3) 0.032(3)
C16 0.079(4) 0.075(3) 0.052(3) -0.011(3) -0.012(2) 0.019(3)
C17 0.056(3) 0.104(5) 0.082(4) -0.002(3) 0.004(3) 0.039(4)
N2A 0.059(2) 0.057(2) 0.049(2) -0.0038(18) -0.0023(17) 0.0216(18)
C14A 0.062(3) 0.098(4) 0.078(4) -0.014(3) 0.000(3) 0.031(3)
C15A 0.081(4) 0.066(3) 0.060(3) -0.014(3) 0.002(3) 0.017(3)
C16A 0.083(4) 0.088(4) 0.060(3) 0.001(3) 0.012(3) 0.014(3)
C17A 0.127(6) 0.083(4) 0.115(6) -0.001(4) -0.035(5) 0.054(4)

loop_
_atom_type_symbol
_atom_type_description
_atom_type_scat_dispersion_real
_atom_type_scat_dispersion_imag
_atom_type_scat_source
C C 0.0033 0.0016 'International Tables Vol C Tables 4.2.6.8 and 6.1.1.4'
H H 0.0000 0.0000 'International Tables Vol C Tables 4.2.6.8 and 6.1.1.4'
N N 0.0061 0.0033 'International Tables Vol C Tables 4.2.6.8 and 6.1.1.4'
S S 0.1246 0.1234 'International Tables Vol C Tables 4.2.6.8 and 6.1.1.4'
Cl Cl 0.1484 0.1585 'International Tables Vol C Tables 4.2.6.8 and 6.1.1.4'
Sb Sb -0.5866 1.5461 'International Tables Vol C Tables 4.2.6.8 and 6.1.1.4'

loop_
_geom_angle_atom_site_label_1
_geom_angle_atom_site_label_2
_geom_angle_atom_site_label_3
_geom_angle
_geom_angle_publ_flag
C8 Sb1 C2 97.84(17) yes
C8 Sb1 N1 84.25(17) yes
C2 Sb1 N1 86.19(17) yes
C8 Sb1 Cl1 88.83(12) yes
C2 Sb1 Cl1 88.66(12) yes
N1 Sb1 Cl1 170.74(12) yes
C1 N1 Sb1 154.6(4) yes
N1 C1 S1 179.1(5) yes
C3 C2 C7 117.6(5) ?
C3 C2 Sb1 122.9(4) ?
C7 C2 Sb1 119.5(4) ?
C4 C3 C2 121.4(5) ?
C4 C3 H3 119.3 ?
C2 C3 H3 119.3 ?
C5 C4 C3 119.9(5) ?
C5 C4 H4 120.0 ?
C3 C4 H4 120.0 ?
C4 C5 C6 119.4(5) ?
C4 C5 H5 120.3 ?
C6 C5 H5 120.3 ?
C7 C6 C5 120.3(5) ?
C7 C6 H6 119.9 ?
C5 C6 H6 119.9 ?
C6 C7 C2 121.3(5) ?
C6 C7 H7 119.3 ?
C2 C7 H7 119.3 ?
C9 C8 C13 118.3(4) ?
C9 C8 Sb1 118.7(3) ?
C13 C8 Sb1 123.1(3) ?
C10 C9 C8 121.5(5) ?
C10 C9 H9 119.3 ?
C8 C9 H9 119.3 ?
C11 C10 C9 119.6(5) ?
C11 C10 H10 120.2 ?
C9 C10 H10 120.2 ?
C10 C11 C12 119.9(5) ?
C10 C11 H11 120.1 ?
C12 C11 H11 120.1 ?
C13 C12 C11 120.3(5) ?
C13 C12 H12 119.8 ?
C11 C12 H12 119.8 ?
C12 C13 C8 120.4(5) ?
C12 C13 H13 119.8 ?
C8 C13 H13 119.8 ?
C2A Sb2 C8A 98.31(17) yes
C2A Sb2 N1A 86.1(2) yes
C8A Sb2 N1A 84.23(18) yes
C2A Sb2 Cl1A 88.35(13) yes
C8A Sb2 Cl1A 88.41(12) yes
N1A Sb2 Cl1A 170.06(14) yes
C1A N1A Sb2 162.1(5) yes
N1A C1A S1A 178.8(5) yes
C3A C2A C7A 118.2(5) ?
C3A C2A Sb2 123.5(4) ?
C7A C2A Sb2 118.2(4) ?
C2A C3A C4A 119.6(6) ?
C2A C3A H3A 120.2 ?
C4A C3A H3A 120.2 ?
C5A C4A C3A 120.4(6) ?
C5A C4A H4A 119.8 ?
C3A C4A H4A 119.8 ?
C6A C5A C4A 120.2(6) ?
C6A C5A H5A 119.9 ?
C4A C5A H5A 119.9 ?
C5A C6A C7A 119.7(6) ?
C5A C6A H6A 120.1 ?
C7A C6A H6A 120.1 ?
C6A C7A C2A 121.9(6) ?
C6A C7A H7A 119.1 ?
C2A C7A H7A 119.1 ?
C13A C8A C9A 118.1(4) ?
C13A C8A Sb2 123.7(3) ?
C9A C8A Sb2 118.2(3) ?
C8A C9A C10A 120.9(5) ?
C8A C9A H9A 119.6 ?
C10A C9A H9A 119.6 ?
C11A C10A C9A 119.8(5) ?
C11A C10A H10A 120.1 ?
C9A C10A H10A 120.1 ?
C10A C11A C12A 120.4(5) ?
C10A C11A H11A 119.8 ?
C12A C11A H11A 119.8 ?
C11A C12A C13A 119.8(5) ?
C11A C12A H12A 120.1 ?
C13A C12A H12A 120.1 ?
C12A C13A C8A 120.9(5) ?
C12A C13A H13A 119.5 ?
C8A C13A H13A 119.5 ?
C14 N2 C15 110.0(4) ?
C14 N2 C16 109.3(4) ?
C15 N2 C16 109.6(4) ?
C14 N2 C17 109.8(4) ?
C15 N2 C17 109.4(4) ?
C16 N2 C17 108.8(4) ?
N2 C14 H14A 109.5 ?
N2 C14 H14B 109.5 ?
H14A C14 H14B 109.5 ?
N2 C14 H14C 109.5 ?
H14A C14 H14C 109.5 ?
H14B C14 H14C 109.5 ?
N2 C15 H15A 109.5 ?
N2 C15 H15B 109.5 ?
H15A C15 H15B 109.5 ?
N2 C15 H15C 109.5 ?
H15A C15 H15C 109.5 ?
H15B C15 H15C 109.5 ?
N2 C16 H16A 109.5 ?
N2 C16 H16B 109.5 ?
H16A C16 H16B 109.5 ?
N2 C16 H16C 109.5 ?
H16A C16 H16C 109.5 ?
H16B C16 H16C 109.5 ?
N2 C17 H17A 109.5 ?
N2 C17 H17B 109.5 ?
H17A C17 H17B 109.5 ?
N2 C17 H17C 109.5 ?
H17A C17 H17C 109.5 ?
H17B C17 H17C 109.5 ?
C17A N2A C14A 109.9(5) ?
C17A N2A C15A 108.9(4) ?
C14A N2A C15A 109.7(4) ?
C17A N2A C16A 110.5(5) ?
C14A N2A C16A 109.5(4) ?
C15A N2A C16A 108.3(4) ?
N2A C14A H14D 109.5 ?
N2A C14A H14E 109.5 ?
H14D C14A H14E 109.5 ?
N2A C14A H14F 109.5 ?
H14D C14A H14F 109.5 ?
H14E C14A H14F 109.5 ?
N2A C15A H15D 109.5 ?
N2A C15A H15E 109.5 ?
H15D C15A H15E 109.5 ?
N2A C15A H15F 109.5 ?
H15D C15A H15F 109.5 ?
H15E C15A H15F 109.5 ?
N2A C16A H16D 109.5 ?
N2A C16A H16E 109.5 ?
H16D C16A H16E 109.5 ?
N2A C16A H16F 109.5 ?
H16D C16A H16F 109.5 ?
H16E C16A H16F 109.5 ?
N2A C17A H17D 109.5 ?
N2A C17A H17E 109.5 ?
H17D C17A H17E 109.5 ?
N2A C17A H17F 109.5 ?
H17D C17A H17F 109.5 ?
H17E C17A H17F 109.5 ?

loop_
_geom_bond_atom_site_label_1
_geom_bond_atom_site_label_2
_geom_bond_distance
_geom_bond_publ_flag
Sb1 C8 2.143(4) yes
Sb1 C2 2.145(5) yes
Sb1 N1 2.365(5) yes
Sb1 Cl1 2.5981(15) yes
S1 C1 1.617(5) yes
N1 C1 1.117(6) yes
C2 C3 1.385(6) ?
C2 C7 1.387(6) ?
C3 C4 1.377(7) ?
C3 H3 0.9300 ?
C4 C5 1.375(8) ?
C4 H4 0.9300 ?
C5 C6 1.380(8) ?
C5 H5 0.9300 ?
C6 C7 1.368(7) ?
C6 H6 0.9300 ?
C7 H7 0.9300 ?
C8 C9 1.381(6) ?
C8 C13 1.387(6) ?
C9 C10 1.378(7) ?
C9 H9 0.9300 ?
C10 C11 1.367(8) ?
C10 H10 0.9300 ?
C11 C12 1.383(8) ?
C11 H11 0.9300 ?
C12 C13 1.375(7) ?
C12 H12 0.9300 ?
C13 H13 0.9300 ?
Sb2 C2A 2.143(5) yes
Sb2 C8A 2.147(4) yes
Sb2 N1A 2.355(6) yes
Sb2 Cl1A 2.6105(15) yes
S1A C1A 1.625(5) yes
N1A C1A 1.080(7) yes
C2A C3A 1.371(7) ?
C2A C7A 1.393(7) ?
C3A C4A 1.410(9) ?
C3A H3A 0.9300 ?
C4A C5A 1.370(10) ?
C4A H4A 0.9300 ?
C5A C6A 1.355(9) ?
C5A H5A 0.9300 ?
C6A C7A 1.371(7) ?
C6A H6A 0.9300 ?
C7A H7A 0.9300 ?
C8A C13A 1.387(6) ?
C8A C9A 1.388(6) ?
C9A C10A 1.390(7) ?
C9A H9A 0.9300 ?
C10A C11A 1.366(8) ?
C10A H10A 0.9300 ?
C11A C12A 1.376(8) ?
C11A H11A 0.9300 ?
C12A C13A 1.383(7) ?
C12A H12A 0.9300 ?
C13A H13A 0.9300 ?
N2 C14 1.484(6) ?
N2 C15 1.486(6) ?
N2 C16 1.497(6) ?
N2 C17 1.496(6) ?
C14 H14A 0.9600 ?
C14 H14B 0.9600 ?
C14 H14C 0.9600 ?
C15 H15A 0.9600 ?
C15 H15B 0.9600 ?
C15 H15C 0.9600 ?
C16 H16A 0.9600 ?
C16 H16B 0.9600 ?
C16 H16C 0.9600 ?
C17 H17A 0.9600 ?
C17 H17B 0.9600 ?
C17 H17C 0.9600 ?
N2A C17A 1.485(7) ?
N2A C14A 1.484(7) ?
N2A C15A 1.491(6) ?
N2A C16A 1.493(7) ?
C14A H14D 0.9600 ?
C14A H14E 0.9600 ?
C14A H14F 0.9600 ?
C15A H15D 0.9600 ?
C15A H15E 0.9600 ?
C15A H15F 0.9600 ?
C16A H16D 0.9600 ?
C16A H16E 0.9600 ?
C16A H16F 0.9600 ?
C17A H17D 0.9600 ?
C17A H17E 0.9600 ?
C17A H17F 0.9600 ?

loop_
_geom_torsion_atom_site_label_1
_geom_torsion_atom_site_label_2
_geom_torsion_atom_site_label_3
_geom_torsion_atom_site_label_4
_geom_torsion
C2 Sb1 N1 C1 -146.0(11)
C8 Sb1 C2 C3 43.7(4)
N1 Sb1 C2 C3 -39.9(4)
Cl1 Sb1 C2 C3 132.3(4)
C8 Sb1 C2 C7 -136.8(4)
N1 Sb1 C2 C7 139.5(4)
Cl1 Sb1 C2 C7 -48.2(4)
C7 C2 C3 C4 1.8(7)
Sb1 C2 C3 C4 -178.8(4)
C2 C3 C4 C5 -1.4(8)
C3 C4 C5 C6 0.3(9)
C4 C5 C6 C7 0.4(9)
C5 C6 C7 C2 0.0(8)
C3 C2 C7 C6 -1.1(7)
Sb1 C2 C7 C6 179.4(4)
C2 Sb1 C8 C9 -157.6(4)
N1 Sb1 C8 C9 -72.3(4)
Cl1 Sb1 C8 C9 113.9(4)
C2 Sb1 C8 C13 22.4(4)
N1 Sb1 C8 C13 107.7(4)
Cl1 Sb1 C8 C13 -66.1(4)
C13 C8 C9 C10 -0.5(7)
Sb1 C8 C9 C10 179.5(4)
C8 C9 C10 C11 -0.6(8)
C9 C10 C11 C12 1.0(9)
C10 C11 C12 C13 -0.4(8)
C11 C12 C13 C8 -0.7(8)
C9 C8 C13 C12 1.1(7)
Sb1 C8 C13 C12 -178.9(4)
C2A Sb2 N1A C1A 174.8(17)
C8A Sb2 N1A C1A 76.0(16)
Cl1A Sb2 N1A C1A 118.5(15)
C8A Sb2 C2A C3A 46.3(4)
N1A Sb2 C2A C3A -37.3(4)
Cl1A Sb2 C2A C3A 134.4(4)
C8A Sb2 C2A C7A -136.4(4)
N1A Sb2 C2A C7A 140.0(4)
Cl1A Sb2 C2A C7A -48.2(4)
C7A C2A C3A C4A 0.6(8)
Sb2 C2A C3A C4A 178.0(4)
C2A C3A C4A C5A -0.8(9)
C3A C4A C5A C6A 1.1(10)
C4A C5A C6A C7A -1.1(10)
C5A C6A C7A C2A 1.0(9)
C3A C2A C7A C6A -0.7(8)
Sb2 C2A C7A C6A -178.2(4)
C2A Sb2 C8A C13A 20.5(4)
N1A Sb2 C8A C13A 105.7(4)
Cl1A Sb2 C8A C13A -67.6(4)
C2A Sb2 C8A C9A -161.0(4)
N1A Sb2 C8A C9A -75.8(4)
Cl1A Sb2 C8A C9A 110.9(4)
C13A C8A C9A C10A -1.0(7)
Sb2 C8A C9A C10A -179.6(4)
C8A C9A C10A C11A -0.2(8)
C9A C10A C11A C12A 0.9(8)
C10A C11A C12A C13A -0.3(8)
C11A C12A C13A C8A -1.0(8)
C9A C8A C13A C12A 1.6(7)
Sb2 C8A C13A C12A -179.9(4)
